data_7157738
loop_
_publ_author_name
'Ge, Junying'
'Ding, Qiuping'
'Yang, Man'
'He, Tian'
'Peng, Yiyuan'

_publ_section_title
;
 Copper and manganese co-mediated cascade aza-Michael addition/cyclization
 and azidation of 1,3-enynes: regioselective synthesis of fully
 substituted azido pyrroles.
;
_journal_issue 43
_journal_name_full 'Organic &amp; biomolecular chemistry'
_journal_page_first 8908
_journal_page_last 8915
_journal_paper_doi 10.1039/d0ob01927e
_journal_volume 18
_journal_year 2020
_chemical_formula_moiety 'C23 H17 N5 O2'
_chemical_formula_sum 'C23 H17 N5 O2'
_chemical_formula_weight 395.42
_space_group_IT_number 14
_space_group_name_Hall '-P 2yn'
_space_group_name_H-M_alt 'P 1 21/n 1'
_symmetry_cell_setting monoclinic
_symmetry_space_group_name_H-M 'P 1 21/n 1'
_atom_sites_solution_hydrogens geom
_atom_sites_solution_primary direct
_atom_sites_solution_secondary difmap
_audit_creation_method SHELXL-97
_audit_update_record
;
2019-11-01 deposited with the CCDC.	2020-10-20 downloaded from the CCDC.
;
_cell_angle_alpha 90.00
_cell_angle_beta 96.925(4)
_cell_angle_gamma 90.00
_cell_formula_units_Z 4
_cell_length_a 11.158(2)
_cell_length_b 11.434(2)
_cell_length_c 15.708(3)
_cell_measurement_reflns_used 2298
_cell_measurement_temperature 296(2)
_cell_measurement_theta_max 24.05
_cell_measurement_theta_min 2.21
_cell_volume 1989.4(6)
_computing_cell_refinement 'Bruker SAINT'
_computing_data_collection 'Bruker APEX2'
_computing_data_reduction 'Bruker SAINT'
_computing_molecular_graphics 'Bruker SHELXTL'
_computing_publication_material 'Bruker SHELXTL'
_computing_structure_refinement 'SHELXL-97 (Sheldrick, 1997)'
_computing_structure_solution 'SHELXS-97 (Sheldrick, 1990)'
_diffrn_ambient_temperature 296(2)
_diffrn_measured_fraction_theta_full 0.994
_diffrn_measured_fraction_theta_max 0.994
_diffrn_measurement_device_type 'Bruker APEX-II CCD'
_diffrn_measurement_method '\f and \w scans'
_diffrn_radiation_monochromator graphite
_diffrn_radiation_source 'fine-focus sealed tube'
_diffrn_radiation_type MoK\a
_diffrn_radiation_wavelength 0.71073
_diffrn_reflns_av_R_equivalents 0.0265
_diffrn_reflns_av_sigmaI/netI 0.0326
_diffrn_reflns_limit_h_max 8
_diffrn_reflns_limit_h_min -13
_diffrn_reflns_limit_k_max 13
_diffrn_reflns_limit_k_min -13
_diffrn_reflns_limit_l_max 18
_diffrn_reflns_limit_l_min -18
_diffrn_reflns_number 9906
_diffrn_reflns_theta_full 25.10
_diffrn_reflns_theta_max 25.10
_diffrn_reflns_theta_min 2.21
_diffrn_standards_number 0
_exptl_absorpt_coefficient_mu 0.088
_exptl_absorpt_correction_T_max 0.9826
_exptl_absorpt_correction_T_min 0.9826
_exptl_absorpt_correction_type multi-scan
_exptl_absorpt_process_details SADABS
_exptl_crystal_colour colorless
_exptl_crystal_density_diffrn 1.320
_exptl_crystal_density_method 'not measured'
_exptl_crystal_description block
_exptl_crystal_F_000 824
_exptl_crystal_size_max 0.20
_exptl_crystal_size_mid 0.20
_exptl_crystal_size_min 0.20
_refine_diff_density_max 0.627
_refine_diff_density_min -0.412
_refine_diff_density_rms 0.077
_refine_ls_extinction_method none
_refine_ls_goodness_of_fit_ref 1.160
_refine_ls_hydrogen_treatment constr
_refine_ls_matrix_type full
_refine_ls_number_parameters 272
_refine_ls_number_reflns 3518
_refine_ls_number_restraints 0
_refine_ls_restrained_S_all 1.160
_refine_ls_R_factor_all 0.1534
_refine_ls_R_factor_gt 0.1017
_refine_ls_shift/su_max 0.000
_refine_ls_shift/su_mean 0.000
_refine_ls_structure_factor_coef Fsqd
_refine_ls_weighting_details 'calc w=1/[\s^2^(Fo^2^)+(0.2000P)^2^+0.0000P] where P=(Fo^2^+2Fc^2^)/3'
_refine_ls_weighting_scheme calc
_refine_ls_wR_factor_gt 0.2944
_refine_ls_wR_factor_ref 0.3298
_reflns_number_gt 1999
_reflns_number_total 3518
_reflns_threshold_expression >2sigma(I)
_cod_data_source_file d0ob01927e2.cif
_cod_data_source_block dqp01_a
_cod_depositor_comments
;
The following automatic conversions were performed:

data item '_exptl_absorpt_correction_type' value 'Multi-scan' was
changed to 'multi-scan' in accordance with the
/home/data/users/saulius/crontab/automatic-downloads/rss-feeds/RSC/lib/dictionaries/cif_core.dic
dictionary named 'cif_core.dic' version 2.4.2 last updated on
2011-04-26.

data item '_symmetry_cell_setting' value 'Monoclinic' was changed to
'monoclinic' in accordance with the
/home/data/users/saulius/crontab/automatic-downloads/rss-feeds/RSC/lib/dictionaries/cif_core.dic
dictionary named 'cif_core.dic' version 2.4.2 last updated on
2011-04-26.

Automatic conversion script
Id: cif_fix_values 7556 2019-12-06 15:28:31Z antanas 

 Adding full bibliography for 7157738.cif.
;
_cod_original_sg_symbol_H-M P2(1)/n
_cod_database_code 7157738

loop_
_symmetry_equiv_pos_as_xyz
'x, y, z'
'-x+1/2, y+1/2, -z+1/2'
'-x, -y, -z'
'x-1/2, -y-1/2, z-1/2'

loop_
_atom_site_label
_atom_site_type_symbol
_atom_site_fract_x
_atom_site_fract_y
_atom_site_fract_z
_atom_site_U_iso_or_equiv
_atom_site_adp_type
_atom_site_occupancy
_atom_site_symmetry_multiplicity
_atom_site_calc_flag
_atom_site_refinement_flags
_atom_site_disorder_assembly
_atom_site_disorder_group
N1 N 0.6360(3) 0.4167(2) 0.63082(19) 0.0603(8) Uani 1 1 d . . .
C17 C 0.7490(3) 0.4550(3) 0.6749(2) 0.0592(9) Uani 1 1 d . . .
C1 C 0.5267(3) 0.4271(3) 0.6612(2) 0.0607(10) Uani 1 1 d . . .
N2 N 0.3191(4) 0.3519(4) 0.6123(3) 0.0915(12) Uani 1 1 d . . .
C5 C 0.5122(3) 0.4879(3) 0.7419(2) 0.0609(10) Uani 1 1 d . . .
O1 O 0.2795(3) 0.3784(4) 0.6735(3) 0.1166(13) Uani 1 1 d . . .
C22 C 0.8397(3) 0.3746(3) 0.6988(3) 0.0687(11) Uani 1 1 d . . .
H22 H 0.8279 0.2960 0.6849 0.082 Uiso 1 1 calc R . .
C11 C 0.7209(4) 0.3292(3) 0.5012(2) 0.0664(10) Uani 1 1 d . . .
C18 C 0.7674(3) 0.5712(3) 0.6969(3) 0.0669(11) Uani 1 1 d . . .
H18 H 0.7072 0.6259 0.6810 0.080 Uiso 1 1 calc R . .
C4 C 0.6217(4) 0.3550(3) 0.5539(2) 0.0700(11) Uani 1 1 d . . .
C2 C 0.4422(4) 0.3713(4) 0.6022(3) 0.0716(11) Uani 1 1 d . . .
C19 C 0.8744(4) 0.6060(4) 0.7422(3) 0.0821(13) Uani 1 1 d . . .
H19 H 0.8851 0.6842 0.7574 0.099 Uiso 1 1 calc R . .
C6 C 0.5796(4) 0.4611(4) 0.8178(3) 0.0774(12) Uani 1 1 d . . .
H6 H 0.6362 0.4013 0.8198 0.093 Uiso 1 1 calc R . .
C10 C 0.4286(4) 0.5793(3) 0.7402(3) 0.0763(12) Uani 1 1 d . . .
H10 H 0.3826 0.5990 0.6889 0.092 Uiso 1 1 calc R . .
C21 C 0.9466(4) 0.4105(4) 0.7428(3) 0.0810(12) Uani 1 1 d . . .
H21 H 1.0069 0.3556 0.7578 0.097 Uiso 1 1 calc R . .
C20 C 0.9678(4) 0.5261(4) 0.7659(3) 0.0785(12) Uani 1 1 d . . .
C3 C 0.5026(4) 0.3267(4) 0.5368(3) 0.0791(12) Uani 1 1 d . . .
O2 O 0.2577(4) 0.3031(5) 0.5523(3) 0.1442(17) Uani 1 1 d . . .
N3 N 0.4533(5) 0.2691(5) 0.4555(3) 0.1190(16) Uani 1 1 d . . .
C9 C 0.4141(5) 0.6391(4) 0.8123(4) 0.0944(15) Uani 1 1 d . . .
H9 H 0.3577 0.6993 0.8102 0.113 Uiso 1 1 calc R . .
C8 C 0.4808(6) 0.6126(5) 0.8875(4) 0.1014(17) Uani 1 1 d . . .
H8 H 0.4706 0.6552 0.9366 0.122 Uiso 1 1 calc R . .
C7 C 0.5643(5) 0.5223(5) 0.8919(3) 0.0920(14) Uani 1 1 d . . .
H7 H 0.6093 0.5031 0.9437 0.110 Uiso 1 1 calc R . .
C12 C 0.7250(5) 0.2211(5) 0.4617(3) 0.0950(15) Uani 1 1 d . . .
H12 H 0.6693 0.1633 0.4708 0.114 Uiso 1 1 calc R . .
C16 C 0.8007(5) 0.4128(5) 0.4844(3) 0.0952(15) Uani 1 1 d . . .
H16 H 0.7960 0.4864 0.5089 0.114 Uiso 1 1 calc R . .
C13 C 0.8139(5) 0.1997(5) 0.4079(4) 0.1072(16) Uani 1 1 d . . .
H13 H 0.8167 0.1274 0.3810 0.129 Uiso 1 1 calc R . .
C14 C 0.8949(5) 0.2821(6) 0.3948(4) 0.1120(18) Uani 1 1 d . . .
H14 H 0.9556 0.2660 0.3608 0.134 Uiso 1 1 calc R . .
C15 C 0.8881(5) 0.3920(6) 0.4322(4) 0.1104(18) Uani 1 1 d . . .
H15 H 0.9424 0.4505 0.4218 0.132 Uiso 1 1 calc R . .
C23 C 1.0855(5) 0.5621(5) 0.8136(4) 0.124(2) Uani 1 1 d . . .
H23A H 1.0741 0.5829 0.8713 0.186 Uiso 1 1 calc R . .
H23B H 1.1166 0.6283 0.7857 0.186 Uiso 1 1 calc R . .
H23C H 1.1418 0.4984 0.8146 0.186 Uiso 1 1 calc R . .
N4 N 0.3977(7) 0.1849(8) 0.4586(3) 0.157(3) Uani 1 1 d . . .
N5 N 0.3419(12) 0.0985(11) 0.4472(6) 0.267(6) Uani 1 1 d . . .

loop_
_atom_site_aniso_label
_atom_site_aniso_U_11
_atom_site_aniso_U_22
_atom_site_aniso_U_33
_atom_site_aniso_U_23
_atom_site_aniso_U_13
_atom_site_aniso_U_12
N1 0.0601(18) 0.0570(18) 0.0664(19) 0.0023(14) 0.0183(15) -0.0013(13)
C17 0.068(2) 0.050(2) 0.064(2) 0.0026(16) 0.0288(18) 0.0021(17)
C1 0.062(2) 0.053(2) 0.069(2) 0.0100(17) 0.0165(19) -0.0012(16)
N2 0.070(2) 0.095(3) 0.107(3) 0.004(2) 0.001(3) -0.015(2)
C5 0.0545(19) 0.064(2) 0.067(2) 0.0045(18) 0.0184(17) -0.0088(17)
O1 0.089(2) 0.131(3) 0.135(3) -0.011(3) 0.036(2) -0.022(2)
C22 0.068(2) 0.056(2) 0.084(3) -0.0036(19) 0.016(2) 0.0045(18)
C11 0.071(2) 0.069(2) 0.059(2) -0.0021(18) 0.0074(18) -0.0043(19)
C18 0.054(2) 0.059(2) 0.090(3) 0.0064(19) 0.021(2) -0.0006(17)
C4 0.091(3) 0.061(2) 0.062(2) 0.0030(18) 0.024(2) 0.006(2)
C2 0.069(2) 0.069(3) 0.077(3) 0.010(2) 0.010(2) -0.0047(19)
C19 0.084(3) 0.059(2) 0.108(3) -0.010(2) 0.032(3) -0.002(2)
C6 0.075(3) 0.081(3) 0.082(3) 0.003(2) 0.030(2) -0.003(2)
C10 0.065(2) 0.069(2) 0.100(3) 0.003(2) 0.027(2) -0.004(2)
C21 0.077(3) 0.067(3) 0.098(3) -0.005(2) 0.011(2) 0.015(2)
C20 0.064(2) 0.080(3) 0.092(3) -0.006(2) 0.012(2) -0.001(2)
C3 0.073(3) 0.087(3) 0.075(3) 0.010(2) 0.004(2) -0.016(2)
O2 0.100(3) 0.170(4) 0.156(4) -0.010(3) -0.012(3) -0.038(3)
N3 0.103(3) 0.124(4) 0.127(4) 0.001(3) 0.003(3) -0.037(3)
C9 0.086(3) 0.074(3) 0.133(5) -0.006(3) 0.052(3) -0.005(2)
C8 0.111(4) 0.098(4) 0.105(4) -0.026(3) 0.056(4) -0.029(3)
C7 0.094(3) 0.110(4) 0.074(3) -0.001(3) 0.018(2) -0.020(3)
C12 0.099(3) 0.095(3) 0.093(3) -0.018(3) 0.019(3) -0.024(3)
C16 0.107(3) 0.108(4) 0.074(3) -0.013(2) 0.025(3) -0.027(3)
C13 0.112(4) 0.098(4) 0.118(4) -0.013(3) 0.039(3) 0.018(3)
C14 0.100(4) 0.109(4) 0.137(5) -0.001(4) 0.056(3) 0.011(3)
C15 0.110(4) 0.128(5) 0.100(4) 0.000(3) 0.042(3) -0.023(3)
C23 0.085(3) 0.111(4) 0.169(6) -0.035(4) -0.010(4) -0.004(3)
N4 0.167(6) 0.193(7) 0.103(4) -0.009(4) -0.012(4) -0.075(5)
N5 0.317(13) 0.286(12) 0.200(8) -0.065(7) 0.038(8) -0.195(12)

loop_
_atom_type_symbol
_atom_type_description
_atom_type_scat_dispersion_real
_atom_type_scat_dispersion_imag
_atom_type_scat_source
C C 0.0033 0.0016 'International Tables Vol C Tables 4.2.6.8 and 6.1.1.4'
H H 0.0000 0.0000 'International Tables Vol C Tables 4.2.6.8 and 6.1.1.4'
N N 0.0061 0.0033 'International Tables Vol C Tables 4.2.6.8 and 6.1.1.4'
O O 0.0106 0.0060 'International Tables Vol C Tables 4.2.6.8 and 6.1.1.4'

loop_
_geom_angle_atom_site_label_1
_geom_angle_atom_site_label_2
_geom_angle_atom_site_label_3
_geom_angle
_geom_angle_site_symmetry_1
_geom_angle_site_symmetry_3
_geom_angle_publ_flag
C1 N1 C4 109.5(3) . . ?
C1 N1 C17 125.1(3) . . ?
C4 N1 C17 125.2(3) . . ?
C18 C17 C22 119.3(4) . . ?
C18 C17 N1 120.7(3) . . ?
C22 C17 N1 120.0(3) . . ?
N1 C1 C2 106.7(3) . . ?
N1 C1 C5 122.5(3) . . ?
C2 C1 C5 130.8(3) . . ?
O1 N2 O2 121.8(5) . . ?
O1 N2 C2 121.9(5) . . ?
O2 N2 C2 116.2(5) . . ?
C6 C5 C10 118.6(4) . . ?
C6 C5 C1 122.7(3) . . ?
C10 C5 C1 118.6(4) . . ?
C21 C22 C17 120.1(4) . . ?
C21 C22 H22 120.0 . . ?
C17 C22 H22 120.0 . . ?
C16 C11 C12 118.9(4) . . ?
C16 C11 C4 121.3(4) . . ?
C12 C11 C4 119.5(4) . . ?
C19 C18 C17 120.1(4) . . ?
C19 C18 H18 119.9 . . ?
C17 C18 H18 119.9 . . ?
C3 C4 N1 107.3(4) . . ?
C3 C4 C11 128.0(4) . . ?
N1 C4 C11 124.6(4) . . ?
C3 C2 C1 108.1(4) . . ?
C3 C2 N2 125.9(4) . . ?
C1 C2 N2 125.6(4) . . ?
C18 C19 C20 121.4(4) . . ?
C18 C19 H19 119.3 . . ?
C20 C19 H19 119.3 . . ?
C5 C6 C7 120.6(4) . . ?
C5 C6 H6 119.7 . . ?
C7 C6 H6 119.7 . . ?
C9 C10 C5 120.7(5) . . ?
C9 C10 H10 119.7 . . ?
C5 C10 H10 119.7 . . ?
C22 C21 C20 122.1(4) . . ?
C22 C21 H21 119.0 . . ?
C20 C21 H21 119.0 . . ?
C21 C20 C19 117.1(4) . . ?
C21 C20 C23 120.6(4) . . ?
C19 C20 C23 122.4(4) . . ?
C4 C3 C2 108.4(4) . . ?
C4 C3 N3 121.8(4) . . ?
C2 C3 N3 129.5(4) . . ?
N4 N3 C3 118.9(5) . . ?
C10 C9 C8 120.7(5) . . ?
C10 C9 H9 119.7 . . ?
C8 C9 H9 119.7 . . ?
C9 C8 C7 120.3(5) . . ?
C9 C8 H8 119.8 . . ?
C7 C8 H8 119.8 . . ?
C6 C7 C8 119.0(5) . . ?
C6 C7 H7 120.5 . . ?
C8 C7 H7 120.5 . . ?
C11 C12 C13 119.4(5) . . ?
C11 C12 H12 120.3 . . ?
C13 C12 H12 120.3 . . ?
C11 C16 C15 121.8(5) . . ?
C11 C16 H16 119.1 . . ?
C15 C16 H16 119.1 . . ?
C14 C13 C12 120.7(5) . . ?
C14 C13 H13 119.7 . . ?
C12 C13 H13 119.7 . . ?
C13 C14 C15 119.8(5) . . ?
C13 C14 H14 120.1 . . ?
C15 C14 H14 120.1 . . ?
C16 C15 C14 119.3(5) . . ?
C16 C15 H15 120.4 . . ?
C14 C15 H15 120.4 . . ?
C20 C23 H23A 109.5 . . ?
C20 C23 H23B 109.5 . . ?
H23A C23 H23B 109.5 . . ?
C20 C23 H23C 109.5 . . ?
H23A C23 H23C 109.5 . . ?
H23B C23 H23C 109.5 . . ?
N3 N4 N5 168.8(8) . . ?

loop_
_geom_bond_atom_site_label_1
_geom_bond_atom_site_label_2
_geom_bond_distance
_geom_bond_site_symmetry_2
_geom_bond_publ_flag
N1 C1 1.367(4) . ?
N1 C4 1.392(5) . ?
N1 C17 1.433(5) . ?
C17 C18 1.382(5) . ?
C17 C22 1.385(5) . ?
C1 C2 1.394(5) . ?
C1 C5 1.471(5) . ?
N2 O1 1.146(5) . ?
N2 O2 1.231(5) . ?
N2 C2 1.420(6) . ?
C5 C6 1.366(5) . ?
C5 C10 1.398(5) . ?
C22 C21 1.368(6) . ?
C22 H22 0.9300 . ?
C11 C16 1.355(6) . ?
C11 C12 1.387(6) . ?
C11 C4 1.489(6) . ?
C18 C19 1.372(6) . ?
C18 H18 0.9300 . ?
C4 C3 1.362(6) . ?
C2 C3 1.392(6) . ?
C19 C20 1.402(6) . ?
C19 H19 0.9300 . ?
C6 C7 1.385(6) . ?
C6 H6 0.9300 . ?
C10 C9 1.348(7) . ?
C10 H10 0.9300 . ?
C21 C20 1.383(6) . ?
C21 H21 0.9300 . ?
C20 C23 1.490(6) . ?
C3 N3 1.482(7) . ?
N3 N4 1.150(8) . ?
C9 C8 1.353(7) . ?
C9 H9 0.9300 . ?
C8 C7 1.387(8) . ?
C8 H8 0.9300 . ?
C7 H7 0.9300 . ?
C12 C13 1.399(7) . ?
C12 H12 0.9300 . ?
C16 C15 1.368(7) . ?
C16 H16 0.9300 . ?
C13 C14 1.339(8) . ?
C13 H13 0.9300 . ?
C14 C15 1.393(8) . ?
C14 H14 0.9300 . ?
C15 H15 0.9300 . ?
C23 H23A 0.9600 . ?
C23 H23B 0.9600 . ?
C23 H23C 0.9600 . ?
N4 N5 1.169(9) . ?

loop_
_geom_torsion_atom_site_label_1
_geom_torsion_atom_site_label_2
_geom_torsion_atom_site_label_3
_geom_torsion_atom_site_label_4
_geom_torsion
_geom_torsion_site_symmetry_1
_geom_torsion_site_symmetry_2
_geom_torsion_site_symmetry_3
_geom_torsion_site_symmetry_4
_geom_torsion_publ_flag
C1 N1 C17 C18 -59.9(5) . . . . ?
C4 N1 C17 C18 125.6(4) . . . . ?
C1 N1 C17 C22 117.6(4) . . . . ?
C4 N1 C17 C22 -56.9(5) . . . . ?
C4 N1 C1 C2 -0.3(4) . . . . ?
C17 N1 C1 C2 -175.5(3) . . . . ?
C4 N1 C1 C5 179.9(3) . . . . ?
C17 N1 C1 C5 4.6(5) . . . . ?
N1 C1 C5 C6 -53.3(5) . . . . ?
C2 C1 C5 C6 126.8(4) . . . . ?
N1 C1 C5 C10 124.7(4) . . . . ?
C2 C1 C5 C10 -55.2(5) . . . . ?
C18 C17 C22 C21 -0.7(6) . . . . ?
N1 C17 C22 C21 -178.3(3) . . . . ?
C22 C17 C18 C19 -0.2(6) . . . . ?
N1 C17 C18 C19 177.3(3) . . . . ?
C1 N1 C4 C3 -0.1(4) . . . . ?
C17 N1 C4 C3 175.1(3) . . . . ?
C1 N1 C4 C11 178.6(3) . . . . ?
C17 N1 C4 C11 -6.2(5) . . . . ?
C16 C11 C4 C3 132.8(5) . . . . ?
C12 C11 C4 C3 -40.8(6) . . . . ?
C16 C11 C4 N1 -45.6(6) . . . . ?
C12 C11 C4 N1 140.8(4) . . . . ?
N1 C1 C2 C3 0.6(4) . . . . ?
C5 C1 C2 C3 -179.6(4) . . . . ?
N1 C1 C2 N2 173.9(4) . . . . ?
C5 C1 C2 N2 -6.2(6) . . . . ?
O1 N2 C2 C3 169.5(5) . . . . ?
O2 N2 C2 C3 -9.2(7) . . . . ?
O1 N2 C2 C1 -2.6(7) . . . . ?
O2 N2 C2 C1 178.6(4) . . . . ?
C17 C18 C19 C20 1.1(6) . . . . ?
C10 C5 C6 C7 0.8(6) . . . . ?
C1 C5 C6 C7 178.8(4) . . . . ?
C6 C5 C10 C9 -0.5(6) . . . . ?
C1 C5 C10 C9 -178.6(3) . . . . ?
C17 C22 C21 C20 0.8(6) . . . . ?
C22 C21 C20 C19 0.1(7) . . . . ?
C22 C21 C20 C23 -179.8(5) . . . . ?
C18 C19 C20 C21 -1.0(6) . . . . ?
C18 C19 C20 C23 178.8(5) . . . . ?
N1 C4 C3 C2 0.5(5) . . . . ?
C11 C4 C3 C2 -178.2(4) . . . . ?
N1 C4 C3 N3 174.7(4) . . . . ?
C11 C4 C3 N3 -4.0(7) . . . . ?
C1 C2 C3 C4 -0.6(5) . . . . ?
N2 C2 C3 C4 -174.0(4) . . . . ?
C1 C2 C3 N3 -174.2(4) . . . . ?
N2 C2 C3 N3 12.4(8) . . . . ?
C4 C3 N3 N4 127.6(7) . . . . ?
C2 C3 N3 N4 -59.6(9) . . . . ?
C5 C10 C9 C8 0.5(6) . . . . ?
C10 C9 C8 C7 -0.8(7) . . . . ?
C5 C6 C7 C8 -1.0(7) . . . . ?
C9 C8 C7 C6 1.0(7) . . . . ?
C16 C11 C12 C13 2.2(7) . . . . ?
C4 C11 C12 C13 176.0(4) . . . . ?
C12 C11 C16 C15 -2.7(7) . . . . ?
C4 C11 C16 C15 -176.3(5) . . . . ?
C11 C12 C13 C14 0.4(8) . . . . ?
C12 C13 C14 C15 -2.6(9) . . . . ?
C11 C16 C15 C14 0.5(8) . . . . ?
C13 C14 C15 C16 2.2(9) . . . . ?
C3 N3 N4 N5 -173(5) . . . . ?
